data_7004517
loop_
_publ_author_name
'Fuller, Anna-Marie'
'Mountford, Andrew J.'
'Coles, Simon J.'
'Horton, Peter N.'
'Hughes, David L.'
'Hursthouse, Michael B.'
'Male, Louise'
'Lancaster, Simon J.'

_publ_section_title
;
 The synthesis, molecular structure and supramolecular architecture of
 complexes between the ammonia adduct of tris(pentafluorophenyl)boron
 and a series of mono and polydentate hydrogen-bond acceptors
;
_journal_issue 45
_journal_name_full 'Dalton Transactions'
_journal_page_first 6381
_journal_page_last 6392
_journal_paper_doi 10.1039/b808208a
_journal_year 2008
_chemical_formula_moiety 'C18 H3 B F15 N, C6 H16 N2, C3.5 H4'
_chemical_formula_structural '(C6F5)3BNH3, (CH3)2NCH2CH2N(CH3)2, 0.5(C7H8)'
_chemical_formula_sum 'C27.5 H23 B F15 N3'
_chemical_formula_weight 691.30
_chemical_name_common AnnaF16
_space_group_IT_number 2
_symmetry_cell_setting triclinic
_symmetry_space_group_name_Hall '-P 1'
_symmetry_space_group_name_H-M 'P -1'
_atom_sites_solution_hydrogens geom
_atom_sites_solution_primary direct
_atom_sites_solution_secondary difmap
_cell_angle_alpha 72.134(6)
_cell_angle_beta 87.620(2)
_cell_angle_gamma 62.421(9)
_cell_formula_units_Z 2
_cell_length_a 10.1180(10)
_cell_length_b 10.5752(9)
_cell_length_c 16.231(3)
_cell_measurement_temperature 140(1)
_cell_volume 1454.7(4)
_computing_cell_refinement
;
CrysAlis RED, Oxford Diffraction Ltd., Version 1.171.27p20 beta
;
_computing_data_collection
;
CrysAlis CCD, Oxford Diffraction Ltd., Version 1.171.27p20 beta
;
_computing_data_reduction
;
CrysAlis RED, Oxford Diffraction Ltd., Version 1.171.27p20 beta
;
_computing_molecular_graphics 'ORTEP (Johnson, 1971)'
_computing_publication_material 'SHELXL-97 (Sheldrick, 1997b)'
_computing_structure_refinement 'SHELXL-97 (Sheldrick, 1997b)'
_computing_structure_solution 'SHELXS-97 (Sheldrick, 1997a)'
_diffrn_ambient_temperature 140(1)
_diffrn_detector_area_resol_mean 16.0050
_diffrn_measured_fraction_theta_full 0.971
_diffrn_measured_fraction_theta_max 0.971
_diffrn_measurement_device_type 'Oxford Diffraction Xcalibur 3/CCD'
_diffrn_measurement_method 'Thin slice \f and \w scans'
_diffrn_radiation_monochromator graphite
_diffrn_radiation_source 'Enhance (Mo) X-ray Source'
_diffrn_radiation_type Mo-K\a
_diffrn_radiation_wavelength 0.71073
_diffrn_reflns_av_R_equivalents 0.0293
_diffrn_reflns_av_sigmaI/netI 0.0319
_diffrn_reflns_limit_h_max 14
_diffrn_reflns_limit_h_min -14
_diffrn_reflns_limit_k_max 14
_diffrn_reflns_limit_k_min -14
_diffrn_reflns_limit_l_max 22
_diffrn_reflns_limit_l_min -22
_diffrn_reflns_number 22902
_diffrn_reflns_theta_full 30.00
_diffrn_reflns_theta_max 30.00
_diffrn_reflns_theta_min 3.82
_exptl_absorpt_coefficient_mu 0.161
_exptl_absorpt_correction_T_max 0.938
_exptl_absorpt_correction_T_min 0.869
_exptl_absorpt_correction_type multi-scan
_exptl_absorpt_process_details
;
CrysAlis RED, Oxford Diffraction Ltd., Version 1.171.29.9
Empirical absorption correction using spherical harmonics,
implemented in SCALE3 ABSPACK scaling algorithm.
;
_exptl_crystal_colour colourless
_exptl_crystal_density_diffrn 1.578
_exptl_crystal_density_method 'not measured'
_exptl_crystal_description block
_exptl_crystal_F_000 698
_exptl_crystal_size_max 0.61
_exptl_crystal_size_mid 0.49
_exptl_crystal_size_min 0.40
_refine_diff_density_max 0.487
_refine_diff_density_min -0.267
_refine_diff_density_rms 0.044
_refine_ls_extinction_method none
_refine_ls_goodness_of_fit_ref 1.071
_refine_ls_hydrogen_treatment mixed
_refine_ls_matrix_type full
_refine_ls_number_parameters 445
_refine_ls_number_reflns 8244
_refine_ls_number_restraints 0
_refine_ls_restrained_S_all 1.071
_refine_ls_R_factor_all 0.0606
_refine_ls_R_factor_gt 0.0389
_refine_ls_shift/su_max 0.002
_refine_ls_shift/su_mean 0.000
_refine_ls_structure_factor_coef Fsqd
_refine_ls_weighting_details 'calc w=1/[\s^2^(Fo^2^)+(0.0519P)^2^+0.1945P] where P=(Fo^2^+2Fc^2^)/3'
_refine_ls_weighting_scheme calc
_refine_ls_wR_factor_gt 0.1003
_refine_ls_wR_factor_ref 0.1068
_reflns_number_gt 6031
_reflns_number_total 8244
_reflns_threshold_expression I>2sigma(I)
_cod_data_source_file b808208a.txt
_cod_data_source_block 5
_cod_original_cell_volume 1454.7(3)
_cod_original_sg_symbol_H-M P-1
_cod_original_formula_sum 'C27.50 H23 B F15 N3'
_cod_database_code 7004517

loop_
_symmetry_equiv_pos_as_xyz
'x, y, z'
'-x, -y, -z'

loop_
_atom_site_label
_atom_site_type_symbol
_atom_site_fract_x
_atom_site_fract_y
_atom_site_fract_z
_atom_site_U_iso_or_equiv
_atom_site_adp_type
_atom_site_occupancy
_atom_site_symmetry_multiplicity
_atom_site_calc_flag
_atom_site_refinement_flags
_atom_site_disorder_assembly
_atom_site_disorder_group
H1C H 0.3609(19) 0.962(2) 0.2001(11) 0.034(4) Uiso 1 1 d . . .
H1A H 0.3263(17) 0.8934(17) 0.2825(11) 0.026(4) Uiso 1 1 d . . .
H1B H 0.2782(19) 0.8848(18) 0.2043(10) 0.026(4) Uiso 1 1 d . . .
B1 B 0.51676(15) 0.73265(15) 0.23744(9) 0.0181(2) Uani 1 1 d . . .
N1 N 0.36027(12) 0.87817(12) 0.23207(7) 0.0187(2) Uani 1 1 d . . .
F12 F 0.35109(9) 0.70555(11) 0.10818(5) 0.0333(2) Uani 1 1 d . . .
F13 F 0.38190(11) 0.75129(12) -0.06077(6) 0.0425(2) Uani 1 1 d . . .
F14 F 0.58631(11) 0.84078(10) -0.13252(5) 0.0371(2) Uani 1 1 d . . .
F15 F 0.76152(10) 0.87713(10) -0.02974(5) 0.0344(2) Uani 1 1 d . . .
F16 F 0.73803(9) 0.82736(10) 0.13877(5) 0.03180(19) Uani 1 1 d . . .
F22 F 0.82055(9) 0.50248(9) 0.27032(6) 0.03217(19) Uani 1 1 d . . .
F23 F 1.04760(9) 0.46652(10) 0.37080(6) 0.0407(2) Uani 1 1 d . . .
F24 F 1.00141(10) 0.66638(11) 0.45530(5) 0.0392(2) Uani 1 1 d . . .
F25 F 0.72420(10) 0.90715(11) 0.43458(6) 0.0368(2) Uani 1 1 d . . .
F26 F 0.49868(9) 0.94710(9) 0.33446(6) 0.03081(18) Uani 1 1 d . . .
F32 F 0.61814(10) 0.44414(9) 0.18940(6) 0.0351(2) Uani 1 1 d . . .
F33 F 0.57535(13) 0.21297(10) 0.27608(7) 0.0493(3) Uani 1 1 d . . .
F34 F 0.43521(12) 0.21153(10) 0.42354(7) 0.0492(3) Uani 1 1 d . . .
F35 F 0.34119(10) 0.45174(10) 0.48243(5) 0.0371(2) Uani 1 1 d . . .
F36 F 0.38386(9) 0.68509(9) 0.39718(5) 0.02823(17) Uani 1 1 d . . .
C11 C 0.54704(13) 0.75652(13) 0.13434(8) 0.0189(2) Uani 1 1 d . . .
C12 C 0.45858(14) 0.74370(15) 0.07723(8) 0.0233(3) Uani 1 1 d . . .
C13 C 0.46976(16) 0.76899(16) -0.01061(9) 0.0274(3) Uani 1 1 d . . .
C14 C 0.57359(16) 0.81320(15) -0.04673(8) 0.0261(3) Uani 1 1 d . . .
C15 C 0.66243(14) 0.83085(14) 0.00548(8) 0.0239(3) Uani 1 1 d . . .
C16 C 0.64784(14) 0.80335(14) 0.09361(8) 0.0207(2) Uani 1 1 d . . .
C21 C 0.64746(13) 0.72468(13) 0.29819(7) 0.0186(2) Uani 1 1 d . . .
C22 C 0.79152(14) 0.60394(14) 0.31199(8) 0.0228(2) Uani 1 1 d . . .
C23 C 0.90986(15) 0.58174(15) 0.36369(9) 0.0274(3) Uani 1 1 d . . .
C24 C 0.88704(15) 0.68390(16) 0.40599(8) 0.0268(3) Uani 1 1 d . . .
C25 C 0.74748(15) 0.80599(15) 0.39482(8) 0.0243(3) Uani 1 1 d . . .
C26 C 0.63185(14) 0.82377(14) 0.34183(8) 0.0212(2) Uani 1 1 d . . .
C31 C 0.49773(13) 0.58161(14) 0.28629(8) 0.0199(2) Uani 1 1 d . . .
C32 C 0.54658(15) 0.45458(15) 0.26104(9) 0.0259(3) Uani 1 1 d . . .
C33 C 0.52691(17) 0.33059(16) 0.30557(10) 0.0319(3) Uani 1 1 d . . .
C34 C 0.45657(17) 0.32935(16) 0.38007(10) 0.0326(3) Uani 1 1 d . . .
C35 C 0.40925(15) 0.45052(16) 0.40969(8) 0.0267(3) Uani 1 1 d . . .
C36 C 0.43182(14) 0.57073(14) 0.36321(8) 0.0216(2) Uani 1 1 d . . .
C41 C 0.06946(18) 0.7834(2) 0.23677(10) 0.0407(4) Uani 1 1 d . . .
H41A H 0.1396 0.7141 0.2098 0.061 Uiso 1 1 calc R . .
H41B H -0.0272 0.7894 0.2298 0.061 Uiso 1 1 calc R . .
H41C H 0.1037 0.7487 0.2977 0.061 Uiso 1 1 calc R . .
C42 C 0.00452(18) 0.9826(2) 0.10321(10) 0.0400(4) Uani 1 1 d . . .
H42A H -0.0036 1.0806 0.0753 0.060 Uiso 1 1 calc R . .
H42B H -0.0921 0.9881 0.0971 0.060 Uiso 1 1 calc R . .
H42C H 0.0743 0.9127 0.0764 0.060 Uiso 1 1 calc R . .
N43 N 0.05791(13) 0.93143(15) 0.19590(8) 0.0314(3) Uani 1 1 d . . .
C44 C -0.04728(19) 1.0430(3) 0.23471(13) 0.0534(5) Uani 1 1 d . . .
H44A H -0.1428 1.0425 0.2334 0.064 Uiso 1 1 calc R . .
H44B H -0.0639 1.1422 0.1985 0.064 Uiso 1 1 calc R . .
C45 C 0.00125(19) 1.0198(3) 0.32673(13) 0.0519(5) Uani 1 1 d . . .
H45A H -0.0777 1.0977 0.3459 0.062 Uiso 1 1 calc R . .
H45B H 0.0114 0.9235 0.3637 0.062 Uiso 1 1 calc R . .
N46 N 0.14302(14) 1.02237(15) 0.34007(9) 0.0351(3) Uani 1 1 d . . .
C47 C 0.1336(2) 1.1679(2) 0.29391(18) 0.0675(6) Uani 1 1 d . . .
H47A H 0.2283 1.1641 0.3043 0.101 Uiso 1 1 calc R . .
H47B H 0.0567 1.2436 0.3143 0.101 Uiso 1 1 calc R . .
H47C H 0.1097 1.1922 0.2326 0.101 Uiso 1 1 calc R . .
C48 C 0.1799(2) 0.9827(3) 0.43340(13) 0.0612(6) Uani 1 1 d . . .
H48A H 0.1866 0.8858 0.4630 0.092 Uiso 1 1 calc R . .
H48B H 0.1029 1.0571 0.4546 0.092 Uiso 1 1 calc R . .
H48C H 0.2744 0.9790 0.4441 0.092 Uiso 1 1 calc R . .
C51 C 0.0546(5) 0.5156(4) 0.0179(3) 0.0623(12) Uani 0.50 1 d P . .
C52 C -0.0468(3) 0.4769(2) 0.06761(13) 0.0586(6) Uani 0.50 1 d P . .
H52 H -0.0495 0.4750 0.1253 0.070 Uiso 0.50 1 calc PR . .
C53 C -0.1413(6) 0.4419(4) 0.0325(4) 0.085(2) Uani 0.50 1 d P . .
H53 H -0.2035 0.4127 0.0681 0.102 Uiso 0.50 1 calc PR . .
C54 C -0.1480(3) 0.4485(3) -0.0553(2) 0.0948(10) Uani 0.50 1 d P . .
H54 H -0.2136 0.4274 -0.0799 0.114 Uiso 0.50 1 calc PR . .
C55 C -0.0468(5) 0.4897(4) -0.1022(3) 0.0493(9) Uani 0.50 1 d P . .
H55 H -0.0442 0.4941 -0.1604 0.059 Uiso 0.50 1 calc PR . .
C56 C 0.0468(3) 0.5231(2) -0.06761(13) 0.0586(6) Uani 0.50 1 d P . .
H56 H 0.1087 0.5526 -0.1033 0.070 Uiso 0.50 1 calc PR . .
C57 C 0.1480(3) 0.5515(3) 0.0553(2) 0.0948(10) Uani 0.50 1 d P . .
H57A H 0.1340 0.5381 0.1156 0.142 Uiso 0.50 1 calc PR . .
H57B H 0.1237 0.6546 0.0255 0.142 Uiso 0.50 1 calc PR . .
H57C H 0.2507 0.4866 0.0506 0.142 Uiso 0.50 1 calc PR . .

loop_
_atom_site_aniso_label
_atom_site_aniso_U_11
_atom_site_aniso_U_22
_atom_site_aniso_U_33
_atom_site_aniso_U_23
_atom_site_aniso_U_13
_atom_site_aniso_U_12
B1 0.0182(6) 0.0198(6) 0.0190(6) -0.0068(5) 0.0043(5) -0.0110(5)
N1 0.0191(5) 0.0195(5) 0.0193(5) -0.0062(4) 0.0035(4) -0.0106(4)
F12 0.0332(4) 0.0555(5) 0.0289(4) -0.0172(4) 0.0089(3) -0.0333(4)
F13 0.0516(6) 0.0655(6) 0.0277(4) -0.0196(4) 0.0026(4) -0.0387(5)
F14 0.0531(6) 0.0433(5) 0.0184(4) -0.0092(4) 0.0109(4) -0.0266(5)
F15 0.0362(5) 0.0407(5) 0.0304(4) -0.0057(4) 0.0133(4) -0.0259(4)
F16 0.0343(4) 0.0456(5) 0.0268(4) -0.0073(4) 0.0040(3) -0.0307(4)
F22 0.0256(4) 0.0269(4) 0.0409(5) -0.0173(4) 0.0038(3) -0.0061(3)
F23 0.0207(4) 0.0370(5) 0.0481(5) -0.0082(4) -0.0045(4) -0.0035(4)
F24 0.0320(4) 0.0530(6) 0.0315(4) -0.0033(4) -0.0095(4) -0.0247(4)
F25 0.0413(5) 0.0466(5) 0.0385(5) -0.0233(4) 0.0032(4) -0.0275(4)
F26 0.0237(4) 0.0275(4) 0.0461(5) -0.0218(4) 0.0019(3) -0.0097(3)
F32 0.0487(5) 0.0306(4) 0.0368(4) -0.0200(4) 0.0221(4) -0.0233(4)
F33 0.0680(7) 0.0296(5) 0.0651(7) -0.0242(5) 0.0236(5) -0.0307(5)
F34 0.0581(6) 0.0323(5) 0.0600(6) -0.0026(4) 0.0172(5) -0.0322(5)
F35 0.0379(5) 0.0394(5) 0.0272(4) -0.0001(4) 0.0123(4) -0.0201(4)
F36 0.0351(4) 0.0272(4) 0.0222(4) -0.0097(3) 0.0090(3) -0.0140(4)
C11 0.0186(5) 0.0180(5) 0.0200(5) -0.0061(4) 0.0042(4) -0.0090(5)
C12 0.0231(6) 0.0286(7) 0.0235(6) -0.0099(5) 0.0065(5) -0.0160(5)
C13 0.0315(7) 0.0321(7) 0.0229(6) -0.0116(5) 0.0023(5) -0.0169(6)
C14 0.0332(7) 0.0251(6) 0.0174(6) -0.0064(5) 0.0073(5) -0.0124(6)
C15 0.0241(6) 0.0211(6) 0.0245(6) -0.0046(5) 0.0083(5) -0.0113(5)
C16 0.0199(6) 0.0207(6) 0.0219(6) -0.0055(5) 0.0020(5) -0.0109(5)
C21 0.0197(5) 0.0202(6) 0.0173(5) -0.0041(4) 0.0037(4) -0.0120(5)
C22 0.0232(6) 0.0222(6) 0.0224(6) -0.0059(5) 0.0041(5) -0.0111(5)
C23 0.0195(6) 0.0255(7) 0.0267(6) -0.0001(5) 0.0000(5) -0.0072(5)
C24 0.0250(6) 0.0362(7) 0.0198(6) -0.0012(5) -0.0027(5) -0.0194(6)
C25 0.0308(7) 0.0298(7) 0.0213(6) -0.0086(5) 0.0036(5) -0.0212(6)
C26 0.0206(6) 0.0212(6) 0.0228(6) -0.0067(5) 0.0035(5) -0.0111(5)
C31 0.0196(5) 0.0209(6) 0.0212(6) -0.0060(5) 0.0027(4) -0.0116(5)
C32 0.0291(7) 0.0255(6) 0.0271(6) -0.0099(5) 0.0091(5) -0.0157(6)
C33 0.0373(8) 0.0228(7) 0.0411(8) -0.0122(6) 0.0087(6) -0.0177(6)
C34 0.0336(7) 0.0255(7) 0.0382(8) -0.0004(6) 0.0050(6) -0.0198(6)
C35 0.0234(6) 0.0289(7) 0.0235(6) -0.0014(5) 0.0046(5) -0.0135(5)
C36 0.0201(6) 0.0213(6) 0.0218(6) -0.0052(5) 0.0013(5) -0.0094(5)
C41 0.0363(8) 0.0602(11) 0.0307(7) -0.0065(7) 0.0050(6) -0.0320(8)
C42 0.0339(8) 0.0551(10) 0.0312(7) -0.0058(7) -0.0014(6) -0.0258(8)
N43 0.0245(6) 0.0484(7) 0.0285(6) -0.0174(5) 0.0044(5) -0.0201(6)
C44 0.0268(8) 0.0798(14) 0.0622(12) -0.0443(11) 0.0073(8) -0.0191(9)
C45 0.0331(8) 0.0840(14) 0.0557(11) -0.0472(11) 0.0163(8) -0.0271(9)
N46 0.0276(6) 0.0408(7) 0.0401(7) -0.0250(6) 0.0051(5) -0.0116(5)
C47 0.0458(11) 0.0323(10) 0.1126(19) -0.0312(11) 0.0115(12) -0.0045(8)
C48 0.0490(11) 0.0947(16) 0.0492(11) -0.0543(12) 0.0120(9) -0.0229(11)
C51 0.073(3) 0.0188(16) 0.073(3) -0.0188(17) -0.020(2) 0.0007(17)
C52 0.0759(15) 0.0315(9) 0.0481(11) -0.0114(8) 0.0172(11) -0.0110(10)
C53 0.078(3) 0.0266(19) 0.114(4) -0.005(2) 0.066(3) -0.012(2)
C54 0.089(2) 0.0472(14) 0.137(3) -0.0387(16) -0.0226(19) -0.0150(14)
C55 0.056(2) 0.0413(19) 0.052(2) -0.0207(17) 0.0123(18) -0.0214(18)
C56 0.0759(15) 0.0315(9) 0.0481(11) -0.0114(8) 0.0172(11) -0.0110(10)
C57 0.089(2) 0.0472(14) 0.137(3) -0.0387(16) -0.0226(19) -0.0150(14)

loop_
_atom_type_symbol
_atom_type_description
_atom_type_scat_dispersion_real
_atom_type_scat_dispersion_imag
_atom_type_scat_source
C C 0.0033 0.0016 'International Tables Vol C Tables 4.2.6.8 and 6.1.1.4'
H H 0.0000 0.0000 'International Tables Vol C Tables 4.2.6.8 and 6.1.1.4'
B B 0.0013 0.0007 'International Tables Vol C Tables 4.2.6.8 and 6.1.1.4'
N N 0.0061 0.0033 'International Tables Vol C Tables 4.2.6.8 and 6.1.1.4'
F F 0.0171 0.0103 'International Tables Vol C Tables 4.2.6.8 and 6.1.1.4'

loop_
_geom_angle_atom_site_label_1
_geom_angle_atom_site_label_2
_geom_angle_atom_site_label_3
_geom_angle
_geom_angle_site_symmetry_1
_geom_angle_site_symmetry_3
_geom_angle_publ_flag
N1 B1 C21 110.28(10) . . ?
N1 B1 C31 108.22(9) . . ?
C21 B1 C31 106.73(10) . . ?
N1 B1 C11 103.26(9) . . ?
C21 B1 C11 113.61(9) . . ?
C31 B1 C11 114.62(10) . . ?
B1 N1 H1C 111.6(11) . . ?
B1 N1 H1A 118.4(10) . . ?
H1C N1 H1A 106.1(14) . . ?
B1 N1 H1B 115.5(10) . . ?
H1C N1 H1B 101.7(14) . . ?
H1A N1 H1B 101.8(13) . . ?
C16 C11 C12 113.27(11) . . ?
C16 C11 B1 125.96(10) . . ?
C12 C11 B1 120.51(10) . . ?
F12 C12 C13 116.02(11) . . ?
F12 C12 C11 119.04(11) . . ?
C13 C12 C11 124.94(11) . . ?
F13 C13 C12 121.13(12) . . ?
F13 C13 C14 120.02(12) . . ?
C12 C13 C14 118.85(12) . . ?
F14 C14 C15 120.25(12) . . ?
F14 C14 C13 120.48(12) . . ?
C15 C14 C13 119.26(11) . . ?
F15 C15 C14 119.51(11) . . ?
F15 C15 C16 120.58(12) . . ?
C14 C15 C16 119.90(11) . . ?
F16 C16 C15 115.21(10) . . ?
F16 C16 C11 121.04(11) . . ?
C15 C16 C11 123.75(11) . . ?
C26 C21 C22 113.66(11) . . ?
C26 C21 B1 127.48(11) . . ?
C22 C21 B1 118.82(11) . . ?
F22 C22 C23 116.85(11) . . ?
F22 C22 C21 118.63(11) . . ?
C23 C22 C21 124.49(12) . . ?
F23 C23 C22 121.26(13) . . ?
F23 C23 C24 119.55(12) . . ?
C22 C23 C24 119.14(12) . . ?
F24 C24 C25 120.46(13) . . ?
F24 C24 C23 120.24(12) . . ?
C25 C24 C23 119.27(12) . . ?
F25 C25 C24 119.92(11) . . ?
F25 C25 C26 120.61(12) . . ?
C24 C25 C26 119.46(12) . . ?
F26 C26 C21 120.62(11) . . ?
F26 C26 C25 115.42(11) . . ?
C21 C26 C25 123.96(12) . . ?
C32 C31 C36 113.27(11) . . ?
C32 C31 B1 126.97(11) . . ?
C36 C31 B1 119.70(11) . . ?
F32 C32 C31 120.99(11) . . ?
F32 C32 C33 115.06(12) . . ?
C31 C32 C33 123.95(12) . . ?
F33 C33 C34 120.07(12) . . ?
F33 C33 C32 120.31(13) . . ?
C34 C33 C32 119.62(13) . . ?
F34 C34 C35 120.33(13) . . ?
F34 C34 C33 120.58(13) . . ?
C35 C34 C33 119.09(12) . . ?
F35 C35 C34 120.28(12) . . ?
F35 C35 C36 120.69(12) . . ?
C34 C35 C36 119.03(12) . . ?
F36 C36 C35 115.55(11) . . ?
F36 C36 C31 119.47(11) . . ?
C35 C36 C31 124.97(12) . . ?
N43 C41 H41A 109.5 . . ?
N43 C41 H41B 109.5 . . ?
H41A C41 H41B 109.5 . . ?
N43 C41 H41C 109.5 . . ?
H41A C41 H41C 109.5 . . ?
H41B C41 H41C 109.5 . . ?
N43 C42 H42A 109.5 . . ?
N43 C42 H42B 109.5 . . ?
H42A C42 H42B 109.5 . . ?
N43 C42 H42C 109.5 . . ?
H42A C42 H42C 109.5 . . ?
H42B C42 H42C 109.5 . . ?
C41 N43 C42 108.59(12) . . ?
C41 N43 C44 112.26(14) . . ?
C42 N43 C44 108.51(13) . . ?
N43 C44 C45 115.72(16) . . ?
N43 C44 H44A 108.4 . . ?
C45 C44 H44A 108.4 . . ?
N43 C44 H44B 108.4 . . ?
C45 C44 H44B 108.4 . . ?
H44A C44 H44B 107.4 . . ?
N46 C45 C44 115.53(15) . . ?
N46 C45 H45A 108.4 . . ?
C44 C45 H45A 108.4 . . ?
N46 C45 H45B 108.4 . . ?
C44 C45 H45B 108.4 . . ?
H45A C45 H45B 107.5 . . ?
C47 N46 C48 110.46(17) . . ?
C47 N46 C45 112.41(16) . . ?
C48 N46 C45 107.79(14) . . ?
N46 C47 H47A 109.5 . . ?
N46 C47 H47B 109.5 . . ?
H47A C47 H47B 109.5 . . ?
N46 C47 H47C 109.5 . . ?
H47A C47 H47C 109.5 . . ?
H47B C47 H47C 109.5 . . ?
N46 C48 H48A 109.5 . . ?
N46 C48 H48B 109.5 . . ?
H48A C48 H48B 109.5 . . ?
N46 C48 H48C 109.5 . . ?
H48A C48 H48C 109.5 . . ?
H48B C48 H48C 109.5 . . ?
C56 C51 C57 124.3(5) . . ?
C56 C51 C52 115.9(3) . . ?
C57 C51 C52 119.7(4) . . ?
C53 C52 C51 121.2(3) . . ?
C53 C52 H52 119.4 . . ?
C51 C52 H52 119.4 . . ?
C52 C53 C54 122.6(3) . . ?
C52 C53 H53 118.7 . . ?
C54 C53 H53 118.7 . . ?
C55 C54 C53 114.0(4) . . ?
C55 C54 H54 123.0 . . ?
C53 C54 H54 123.0 . . ?
C56 C55 C54 123.4(3) . . ?
C56 C55 H55 118.3 . . ?
C54 C55 H55 118.3 . . ?
C55 C56 C51 122.8(3) . . ?
C55 C56 H56 118.6 . . ?
C51 C56 H56 118.6 . . ?
C51 C57 H57A 109.5 . . ?
C51 C57 H57B 109.5 . . ?
H57A C57 H57B 109.5 . . ?
C51 C57 H57C 109.5 . . ?
H57A C57 H57C 109.5 . . ?
H57B C57 H57C 109.5 . . ?

loop_
_geom_bond_atom_site_label_1
_geom_bond_atom_site_label_2
_geom_bond_distance
_geom_bond_site_symmetry_2
_geom_bond_publ_flag
B1 N1 1.5986(17) . ?
B1 C21 1.6377(18) . ?
B1 C31 1.6468(17) . ?
B1 C11 1.6516(17) . ?
N1 H1C 0.881(18) . ?
N1 H1A 0.906(16) . ?
N1 H1B 0.925(17) . ?
F12 C12 1.3545(14) . ?
F13 C13 1.3401(15) . ?
F14 C14 1.3458(14) . ?
F15 C15 1.3441(14) . ?
F16 C16 1.3485(14) . ?
F22 C22 1.3536(15) . ?
F23 C23 1.3397(16) . ?
F24 C24 1.3423(14) . ?
F25 C25 1.3393(15) . ?
F26 C26 1.3496(15) . ?
F32 C32 1.3504(15) . ?
F33 C33 1.3409(16) . ?
F34 C34 1.3395(15) . ?
F35 C35 1.3424(15) . ?
F36 C36 1.3585(14) . ?
C11 C16 1.3905(16) . ?
C11 C12 1.3918(17) . ?
C12 C13 1.3775(18) . ?
C13 C14 1.3790(19) . ?
C14 C15 1.3698(19) . ?
C15 C16 1.3855(17) . ?
C21 C26 1.3849(17) . ?
C21 C22 1.3904(17) . ?
C22 C23 1.3766(18) . ?
C23 C24 1.379(2) . ?
C24 C25 1.372(2) . ?
C25 C26 1.3872(17) . ?
C31 C32 1.3867(18) . ?
C31 C36 1.3893(17) . ?
C32 C33 1.3890(18) . ?
C33 C34 1.377(2) . ?
C34 C35 1.376(2) . ?
C35 C36 1.3797(17) . ?
C41 N43 1.451(2) . ?
C41 H41A 0.9600 . ?
C41 H41B 0.9600 . ?
C41 H41C 0.9600 . ?
C42 N43 1.4646(19) . ?
C42 H42A 0.9600 . ?
C42 H42B 0.9600 . ?
C42 H42C 0.9600 . ?
N43 C44 1.470(2) . ?
C44 C45 1.502(3) . ?
C44 H44A 0.9700 . ?
C44 H44B 0.9700 . ?
C45 N46 1.473(2) . ?
C45 H45A 0.9700 . ?
C45 H45B 0.9700 . ?
N46 C47 1.449(3) . ?
N46 C48 1.457(2) . ?
C47 H47A 0.9600 . ?
C47 H47B 0.9600 . ?
C47 H47C 0.9600 . ?
C48 H48A 0.9600 . ?
C48 H48B 0.9600 . ?
C48 H48C 0.9600 . ?
C51 C56 1.368(5) . ?
C51 C57 1.388(5) . ?
C51 C52 1.411(6) . ?
C52 C53 1.370(7) . ?
C52 H52 0.9300 . ?
C53 C54 1.408(7) . ?
C53 H53 0.9300 . ?
C54 C55 1.400(5) . ?
C54 H54 0.9300 . ?
C55 C56 1.347(5) . ?
C55 H55 0.9300 . ?
C56 H56 0.9300 . ?
C57 H57A 0.9600 . ?
C57 H57B 0.9600 . ?
C57 H57C 0.9600 . ?

loop_
_geom_hbond_atom_site_label_D
_geom_hbond_atom_site_label_H
_geom_hbond_atom_site_label_A
_geom_hbond_distance_DH
_geom_hbond_distance_HA
_geom_hbond_distance_DA
_geom_hbond_angle_DHA
_geom_hbond_site_symmetry_A
N1 H1A F26 0.906(16) 2.326(15) 2.6714(13) 102.4(11) .
N1 H1A F36 0.906(16) 2.246(16) 2.7663(14) 116.1(12) .
N1 H1A N46 0.906(16) 2.114(16) 2.9063(16) 145.6(14) .
N1 H1B N43 0.925(17) 2.049(17) 2.8934(16) 151.2(13) .
N1 H1C F14 0.88(2) 2.33(2) 3.195(2) 167.5(18) 2_675

loop_
_geom_torsion_atom_site_label_1
_geom_torsion_atom_site_label_2
_geom_torsion_atom_site_label_3
_geom_torsion_atom_site_label_4
_geom_torsion
_geom_torsion_site_symmetry_1
_geom_torsion_site_symmetry_2
_geom_torsion_site_symmetry_3
_geom_torsion_site_symmetry_4
_geom_torsion_publ_flag
N1 B1 C11 C16 103.80(13) . . . . ?
C21 B1 C11 C16 -15.65(17) . . . . ?
C31 B1 C11 C16 -138.73(12) . . . . ?
N1 B1 C11 C12 -69.93(13) . . . . ?
C21 B1 C11 C12 170.63(11) . . . . ?
C31 B1 C11 C12 47.54(15) . . . . ?
C16 C11 C12 F12 -177.04(11) . . . . ?
B1 C11 C12 F12 -2.57(18) . . . . ?
C16 C11 C12 C13 2.06(19) . . . . ?
B1 C11 C12 C13 176.53(12) . . . . ?
F12 C12 C13 F13 -2.2(2) . . . . ?
C11 C12 C13 F13 178.70(13) . . . . ?
F12 C12 C13 C14 177.83(12) . . . . ?
C11 C12 C13 C14 -1.3(2) . . . . ?
F13 C13 C14 F14 0.9(2) . . . . ?
C12 C13 C14 F14 -179.15(12) . . . . ?
F13 C13 C14 C15 179.96(13) . . . . ?
C12 C13 C14 C15 -0.1(2) . . . . ?
F14 C14 C15 F15 0.56(19) . . . . ?
C13 C14 C15 F15 -178.54(12) . . . . ?
F14 C14 C15 C16 179.50(12) . . . . ?
C13 C14 C15 C16 0.4(2) . . . . ?
F15 C15 C16 F16 0.40(18) . . . . ?
C14 C15 C16 F16 -178.54(12) . . . . ?
F15 C15 C16 C11 179.46(11) . . . . ?
C14 C15 C16 C11 0.5(2) . . . . ?
C12 C11 C16 F16 177.36(11) . . . . ?
B1 C11 C16 F16 3.24(19) . . . . ?
C12 C11 C16 C15 -1.65(18) . . . . ?
B1 C11 C16 C15 -175.77(12) . . . . ?
N1 B1 C21 C26 1.26(16) . . . . ?
C31 B1 C21 C26 -116.07(13) . . . . ?
C11 B1 C21 C26 116.61(13) . . . . ?
N1 B1 C21 C22 178.86(10) . . . . ?
C31 B1 C21 C22 61.53(13) . . . . ?
C11 B1 C21 C22 -65.79(14) . . . . ?
C26 C21 C22 F22 -178.04(10) . . . . ?
B1 C21 C22 F22 4.04(16) . . . . ?
C26 C21 C22 C23 -0.03(18) . . . . ?
B1 C21 C22 C23 -177.95(12) . . . . ?
F22 C22 C23 F23 1.21(18) . . . . ?
C21 C22 C23 F23 -176.83(11) . . . . ?
F22 C22 C23 C24 178.52(11) . . . . ?
C21 C22 C23 C24 0.5(2) . . . . ?
F23 C23 C24 F24 -1.27(19) . . . . ?
C22 C23 C24 F24 -178.62(12) . . . . ?
F23 C23 C24 C25 176.65(12) . . . . ?
C22 C23 C24 C25 -0.70(19) . . . . ?
F24 C24 C25 F25 -1.21(18) . . . . ?
C23 C24 C25 F25 -179.12(11) . . . . ?
F24 C24 C25 C26 178.42(11) . . . . ?
C23 C24 C25 C26 0.50(18) . . . . ?
C22 C21 C26 F26 179.62(11) . . . . ?
B1 C21 C26 F26 -2.68(18) . . . . ?
C22 C21 C26 C25 -0.19(17) . . . . ?
B1 C21 C26 C25 177.52(11) . . . . ?
F25 C25 C26 F26 -0.24(17) . . . . ?
C24 C25 C26 F26 -179.86(11) . . . . ?
F25 C25 C26 C21 179.57(11) . . . . ?
C24 C25 C26 C21 -0.05(19) . . . . ?
N1 B1 C31 C32 135.15(13) . . . . ?
C21 B1 C31 C32 -106.16(14) . . . . ?
C11 B1 C31 C32 20.54(17) . . . . ?
N1 B1 C31 C36 -47.58(14) . . . . ?
C21 B1 C31 C36 71.10(13) . . . . ?
C11 B1 C31 C36 -162.19(11) . . . . ?
C36 C31 C32 F32 -177.60(12) . . . . ?
B1 C31 C32 F32 -0.2(2) . . . . ?
C36 C31 C32 C33 2.48(19) . . . . ?
B1 C31 C32 C33 179.89(13) . . . . ?
F32 C32 C33 F33 -1.0(2) . . . . ?
C31 C32 C33 F33 178.91(13) . . . . ?
F32 C32 C33 C34 179.32(13) . . . . ?
C31 C32 C33 C34 -0.7(2) . . . . ?
F33 C33 C34 F34 -0.3(2) . . . . ?
C32 C33 C34 F34 179.37(14) . . . . ?
F33 C33 C34 C35 179.29(13) . . . . ?
C32 C33 C34 C35 -1.0(2) . . . . ?
F34 C34 C35 F35 0.0(2) . . . . ?
C33 C34 C35 F35 -179.60(13) . . . . ?
F34 C34 C35 C36 -179.54(13) . . . . ?
C33 C34 C35 C36 0.9(2) . . . . ?
F35 C35 C36 F36 1.31(18) . . . . ?
C34 C35 C36 F36 -179.16(12) . . . . ?
F35 C35 C36 C31 -178.40(12) . . . . ?
C34 C35 C36 C31 1.1(2) . . . . ?
C32 C31 C36 F36 177.61(11) . . . . ?
B1 C31 C36 F36 -0.01(17) . . . . ?
C32 C31 C36 C35 -2.69(18) . . . . ?
B1 C31 C36 C35 179.69(12) . . . . ?
C41 N43 C44 C45 68.2(2) . . . . ?
C42 N43 C44 C45 -171.79(16) . . . . ?
N43 C44 C45 N46 60.0(3) . . . . ?
C44 C45 N46 C47 63.9(2) . . . . ?
C44 C45 N46 C48 -174.17(18) . . . . ?
C56 C51 C52 C53 3.2(4) . . . . ?
C57 C51 C52 C53 179.5(3) . . . . ?
C51 C52 C53 C54 -2.8(5) . . . . ?
C52 C53 C54 C55 1.7(5) . . . . ?
C53 C54 C55 C56 -1.3(5) . . . . ?
C54 C55 C56 C51 2.0(5) . . . . ?
C57 C51 C56 C55 -178.9(3) . . . . ?
C52 C51 C56 C55 -2.8(4) . . . . ?
